data_7155109
loop_
_publ_author_name
'Chen, Tingting'
'Cai, Chun'

_publ_section_title
;
 Imidazolylpyridine-In(OTf)3 catalyzed enantioselective allylation of
 ketimines derived from isatins.
;
_journal_issue 22
_journal_name_full 'Organic &amp; biomolecular chemistry'
_journal_page_first 5019
_journal_page_last 5022
_journal_paper_doi 10.1039/c6ob00551a
_journal_volume 14
_journal_year 2016
_chemical_formula_sum 'C18 H18 N2 O2'
_chemical_formula_weight 294.34
_chemical_name_systematic
; 
 ? 
;
_space_group_IT_number 2
_symmetry_cell_setting Triclinic'
_symmetry_space_group_name_Hall '-P 1'
_symmetry_space_group_name_H-M 'P -1'
_atom_sites_solution_hydrogens geom
_atom_sites_solution_primary direct
_atom_sites_solution_secondary difmap
_audit_creation_method SHELXL-97
_audit_update_record
;
2016-04-26 deposited with the CCDC.
2016-05-10 downloaded from the CCDC.
;
_cell_angle_alpha 67.435(9)
_cell_angle_beta 78.145(9)
_cell_angle_gamma 73.817(10)
_cell_formula_units_Z 2
_cell_length_a 8.805(3)
_cell_length_b 9.007(4)
_cell_length_c 10.923(4)
_cell_measurement_reflns_used 3200
_cell_measurement_temperature 296(2)
_cell_measurement_theta_max 27.66
_cell_measurement_theta_min 2.42
_cell_volume 763.5(5)
_computing_cell_refinement 'Bruker SAINT'
_computing_data_collection 'Bruker APEX2'
_computing_data_reduction 'Bruker SAINT'
_computing_molecular_graphics 'Bruker SHELXTL'
_computing_publication_material 'Bruker SHELXTL'
_computing_structure_refinement 'SHELXL-97 (Sheldrick, 2008)'
_computing_structure_solution 'SHELXS-97 (Sheldrick, 2008)'
_diffrn_ambient_temperature 296(2)
_diffrn_measured_fraction_theta_full 0.964
_diffrn_measured_fraction_theta_max 0.964
_diffrn_measurement_device_type 'Bruker APEX-II CCD'
_diffrn_measurement_method '\f and \w scans'
_diffrn_radiation_monochromator graphite
_diffrn_radiation_source 'fine-focus sealed tube'
_diffrn_radiation_type MoK\a
_diffrn_radiation_wavelength 0.71073
_diffrn_reflns_av_R_equivalents 0.0515
_diffrn_reflns_av_sigmaI/netI 0.0855
_diffrn_reflns_limit_h_max 10
_diffrn_reflns_limit_h_min -10
_diffrn_reflns_limit_k_max 7
_diffrn_reflns_limit_k_min -10
_diffrn_reflns_limit_l_max 9
_diffrn_reflns_limit_l_min -12
_diffrn_reflns_number 3752
_diffrn_reflns_theta_full 25.01
_diffrn_reflns_theta_max 25.01
_diffrn_reflns_theta_min 2.42
_exptl_absorpt_coefficient_mu 0.084
_exptl_absorpt_correction_T_max 0.9817
_exptl_absorpt_correction_T_min 0.9759
_exptl_absorpt_correction_type multi-scan
_exptl_absorpt_process_details sadabs
_exptl_crystal_colour colorless
_exptl_crystal_density_diffrn 1.280
_exptl_crystal_density_method 'not measured'
_exptl_crystal_description block
_exptl_crystal_F_000 312
_exptl_crystal_size_max 0.29
_exptl_crystal_size_mid 0.26
_exptl_crystal_size_min 0.22
_refine_diff_density_max 0.385
_refine_diff_density_min -0.401
_refine_diff_density_rms 0.097
_refine_ls_extinction_method none
_refine_ls_goodness_of_fit_ref 1.062
_refine_ls_hydrogen_treatment mixed
_refine_ls_matrix_type full
_refine_ls_number_parameters 200
_refine_ls_number_reflns 2598
_refine_ls_number_restraints 0
_refine_ls_restrained_S_all 1.062
_refine_ls_R_factor_all 0.0824
_refine_ls_R_factor_gt 0.0776
_refine_ls_shift/su_max 0.000
_refine_ls_shift/su_mean 0.000
_refine_ls_structure_factor_coef Fsqd
_refine_ls_weighting_details 'calc w=1/[\s^2^(Fo^2^)+(0.1653P)^2^+0.3552P] where P=(Fo^2^+2Fc^2^)/3'
_refine_ls_weighting_scheme calc
_refine_ls_wR_factor_gt 0.2292
_refine_ls_wR_factor_ref 0.2368
_reflns_number_gt 2324
_reflns_number_total 2598
_reflns_threshold_expression >2sigma(I)
_cod_data_source_file c6ob00551a2.cif
_cod_data_source_block 20160425lmf_0m_a
_cod_depositor_comments 'Adding full bibliography for 7155109.cif.'
_cod_original_cell_volume 763.6(5)
_cod_original_sg_symbol_H-M P-1
_cod_database_code 7155109

loop_
_symmetry_equiv_pos_as_xyz
'x, y, z'
'-x, -y, -z'

loop_
_atom_site_label
_atom_site_type_symbol
_atom_site_fract_x
_atom_site_fract_y
_atom_site_fract_z
_atom_site_U_iso_or_equiv
_atom_site_adp_type
_atom_site_occupancy
_atom_site_symmetry_multiplicity
_atom_site_calc_flag
_atom_site_refinement_flags
C1 C 0.1487(4) 1.2487(3) -0.0703(3) 0.0363(7) Uani 1 1 d .
H1A H 0.2615 1.2121 -0.0886 0.054 Uiso 1 1 calc R
H1B H 0.1179 1.3653 -0.1163 0.054 Uiso 1 1 calc R
H1C H 0.0942 1.1924 -0.1003 0.054 Uiso 1 1 calc R
C2 C 0.1421(3) 1.0484(3) 0.1515(2) 0.0194(6) Uani 1 1 d .
C3 C 0.2166(3) 0.9199(3) 0.1069(2) 0.0232(6) Uani 1 1 d .
H3 H 0.2482 0.9409 0.0163 0.028 Uiso 1 1 calc R
C4 C 0.2454(3) 0.7574(3) 0.1966(2) 0.0218(6) Uani 1 1 d .
H4 H 0.2951 0.6717 0.1647 0.026 Uiso 1 1 calc R
C5 C 0.2007(3) 0.7222(3) 0.3330(2) 0.0176(5) Uani 1 1 d .
C6 C 0.1281(3) 0.8549(3) 0.3767(2) 0.0194(6) Uani 1 1 d .
H6 H 0.0999 0.8350 0.4675 0.023 Uiso 1 1 calc R
C7 C 0.0972(3) 1.0151(3) 0.2881(2) 0.0209(6) Uani 1 1 d .
H7 H 0.0463 1.1010 0.3195 0.025 Uiso 1 1 calc R
C8 C 0.2656(3) 0.4153(3) 0.3945(2) 0.0158(5) Uani 1 1 d .
C9 C 0.1506(3) 0.4116(3) 0.3062(2) 0.0167(5) Uani 1 1 d .
C10 C 0.4019(3) 0.3494(3) 0.2048(2) 0.0180(6) Uani 1 1 d .
C11 C 0.5259(3) 0.3100(3) 0.1148(2) 0.0224(6) Uani 1 1 d .
H11 H 0.5088 0.2865 0.0436 0.027 Uiso 1 1 calc R
C12 C 0.6776(3) 0.3068(3) 0.1349(2) 0.0247(6) Uani 1 1 d .
H12 H 0.7640 0.2809 0.0758 0.030 Uiso 1 1 calc R
C13 C 0.7028(3) 0.3417(3) 0.2418(2) 0.0247(6) Uani 1 1 d .
H13 H 0.8055 0.3395 0.2528 0.030 Uiso 1 1 calc R
C14 C 0.5766(3) 0.3798(3) 0.3322(2) 0.0201(6) Uani 1 1 d .
H14 H 0.5937 0.4020 0.4041 0.024 Uiso 1 1 calc R
C15 C 0.4244(3) 0.3839(3) 0.3132(2) 0.0174(6) Uani 1 1 d .
C16 C 0.2512(3) 0.2651(3) 0.5252(2) 0.0190(6) Uani 1 1 d .
H16A H 0.1447 0.2849 0.5705 0.023 Uiso 1 1 calc R
H16B H 0.2652 0.1681 0.5019 0.023 Uiso 1 1 calc R
C17 C 0.3688(3) 0.2300(3) 0.6197(2) 0.0249(6) Uani 1 1 d .
H17 H 0.3717 0.3144 0.6478 0.030 Uiso 1 1 calc R
C18 C 0.4675(3) 0.0878(4) 0.6651(3) 0.0347(7) Uani 1 1 d .
H18A H 0.4673 0.0011 0.6388 0.042 Uiso 1 1 calc R
H18B H 0.5379 0.0734 0.7237 0.042 Uiso 1 1 calc R
N1 N 0.2282(2) 0.5623(2) 0.42887(18) 0.0174(5) Uani 1 1 d .
H1D H 0.1606 0.5515 0.4992 0.021 Uiso 1 1 d R
N2 N 0.2376(2) 0.3667(2) 0.20386(18) 0.0184(5) Uani 1 1 d .
H2A H 0.1932 0.3447 0.1462 0.022 Uiso 1 1 d R
O1 O 0.00504(18) 0.4373(2) 0.32896(15) 0.0224(5) Uani 1 1 d .
O2 O 0.1073(2) 1.2130(2) 0.07071(16) 0.0239(5) Uani 1 1 d .

loop_
_atom_site_aniso_label
_atom_site_aniso_U_11
_atom_site_aniso_U_22
_atom_site_aniso_U_33
_atom_site_aniso_U_23
_atom_site_aniso_U_13
_atom_site_aniso_U_12
C1 0.0613(19) 0.0273(15) 0.0176(14) 0.0021(11) -0.0137(12) -0.0133(13)
C2 0.0205(11) 0.0200(13) 0.0177(12) -0.0031(10) -0.0051(9) -0.0072(9)
C3 0.0326(13) 0.0237(13) 0.0120(11) -0.0048(10) -0.0015(9) -0.0069(10)
C4 0.0290(13) 0.0182(12) 0.0169(12) -0.0079(10) 0.0004(9) -0.0029(10)
C5 0.0178(11) 0.0224(13) 0.0134(11) -0.0051(9) -0.0020(8) -0.0073(9)
C6 0.0218(12) 0.0241(13) 0.0116(11) -0.0067(9) 0.0022(9) -0.0063(10)
C7 0.0221(12) 0.0221(13) 0.0203(13) -0.0105(10) -0.0001(9) -0.0045(10)
C8 0.0185(11) 0.0181(12) 0.0103(11) -0.0043(9) -0.0012(8) -0.0045(9)
C9 0.0186(11) 0.0165(11) 0.0122(11) -0.0009(9) -0.0024(8) -0.0050(9)
C10 0.0201(12) 0.0159(11) 0.0163(11) -0.0023(9) -0.0030(9) -0.0052(9)
C11 0.0250(12) 0.0250(13) 0.0170(12) -0.0093(10) 0.0008(9) -0.0047(10)
C12 0.0210(12) 0.0268(13) 0.0238(13) -0.0107(10) 0.0062(9) -0.0049(10)
C13 0.0175(11) 0.0252(13) 0.0293(14) -0.0061(10) -0.0037(10) -0.0056(10)
C14 0.0224(12) 0.0216(13) 0.0175(12) -0.0062(9) -0.0036(9) -0.0065(10)
C15 0.0200(12) 0.0150(11) 0.0147(11) -0.0021(9) -0.0024(9) -0.0039(9)
C16 0.0209(11) 0.0196(12) 0.0141(12) -0.0015(9) -0.0014(9) -0.0072(9)
C17 0.0336(13) 0.0257(13) 0.0159(12) -0.0019(10) -0.0060(10) -0.0126(11)
C18 0.0325(14) 0.0366(16) 0.0282(14) -0.0011(12) -0.0112(11) -0.0061(12)
N1 0.0211(10) 0.0198(11) 0.0102(9) -0.0055(8) 0.0015(7) -0.0045(8)
N2 0.0181(10) 0.0248(11) 0.0155(10) -0.0086(8) -0.0032(7) -0.0061(8)
O1 0.0172(9) 0.0309(10) 0.0174(9) -0.0063(7) -0.0026(6) -0.0052(7)
O2 0.0343(10) 0.0181(9) 0.0173(9) -0.0023(7) -0.0073(7) -0.0048(7)

loop_
_atom_type_symbol
_atom_type_description
_atom_type_scat_dispersion_real
_atom_type_scat_dispersion_imag
_atom_type_scat_source
C C 0.0033 0.0016 'International Tables Vol C Tables 4.2.6.8 and 6.1.1.4'
H H 0.0000 0.0000 'International Tables Vol C Tables 4.2.6.8 and 6.1.1.4'
N N 0.0061 0.0033 'International Tables Vol C Tables 4.2.6.8 and 6.1.1.4'
O O 0.0106 0.0060 'International Tables Vol C Tables 4.2.6.8 and 6.1.1.4'

loop_
_geom_angle_atom_site_label_1
_geom_angle_atom_site_label_2
_geom_angle_atom_site_label_3
_geom_angle
O2 C1 H1A 109.5
O2 C1 H1B 109.5
H1A C1 H1B 109.5
O2 C1 H1C 109.5
H1A C1 H1C 109.5
H1B C1 H1C 109.5
C3 C2 O2 124.9(2)
C3 C2 C7 119.1(2)
O2 C2 C7 116.0(2)
C2 C3 C4 120.6(2)
C2 C3 H3 119.7
C4 C3 H3 119.7
C5 C4 C3 121.0(2)
C5 C4 H4 119.5
C3 C4 H4 119.5
C4 C5 C6 117.5(2)
C4 C5 N1 124.0(2)
C6 C5 N1 118.5(2)
C7 C6 C5 121.6(2)
C7 C6 H6 119.2
C5 C6 H6 119.2
C6 C7 C2 120.2(2)
C6 C7 H7 119.9
C2 C7 H7 119.9
N1 C8 C15 115.78(17)
N1 C8 C9 115.12(18)
C15 C8 C9 101.27(17)
N1 C8 C16 108.48(18)
C15 C8 C16 110.92(18)
C9 C8 C16 104.63(17)
O1 C9 N2 125.6(2)
O1 C9 C8 125.7(2)
N2 C9 C8 108.62(18)
C11 C10 C15 122.6(2)
C11 C10 N2 128.1(2)
C15 C10 N2 109.25(19)
C10 C11 C12 117.1(2)
C10 C11 H11 121.4
C12 C11 H11 121.4
C11 C12 C13 121.3(2)
C11 C12 H12 119.4
C13 C12 H12 119.4
C14 C13 C12 120.8(2)
C14 C13 H13 119.6
C12 C13 H13 119.6
C15 C14 C13 118.6(2)
C15 C14 H14 120.7
C13 C14 H14 120.7
C14 C15 C10 119.6(2)
C14 C15 C8 131.3(2)
C10 C15 C8 109.01(19)
C17 C16 C8 114.25(18)
C17 C16 H16A 108.7
C8 C16 H16A 108.7
C17 C16 H16B 108.7
C8 C16 H16B 108.7
H16A C16 H16B 107.6
C18 C17 C16 123.9(2)
C18 C17 H17 118.1
C16 C17 H17 118.1
C17 C18 H18A 120.0
C17 C18 H18B 120.0
H18A C18 H18B 120.0
C5 N1 C8 122.73(18)
C5 N1 H1D 113.3
C8 N1 H1D 109.8
C9 N2 C10 111.45(18)
C9 N2 H2A 122.5
C10 N2 H2A 126.0
C2 O2 C1 116.60(19)

loop_
_geom_bond_atom_site_label_1
_geom_bond_atom_site_label_2
_geom_bond_distance
C1 O2 1.437(3)
C1 H1A 0.9600
C1 H1B 0.9600
C1 H1C 0.9600
C2 C3 1.374(4)
C2 O2 1.388(3)
C2 C7 1.398(3)
C3 C4 1.400(3)
C3 H3 0.9300
C4 C5 1.393(3)
C4 H4 0.9300
C5 C6 1.396(3)
C5 N1 1.408(3)
C6 C7 1.382(3)
C6 H6 0.9300
C7 H7 0.9300
C8 N1 1.446(3)
C8 C15 1.512(3)
C8 C9 1.551(3)
C8 C16 1.557(3)
C9 O1 1.227(3)
C9 N2 1.350(3)
C10 C11 1.377(3)
C10 C15 1.396(3)
C10 N2 1.413(3)
C11 C12 1.388(3)
C11 H11 0.9300
C12 C13 1.393(4)
C12 H12 0.9300
C13 C14 1.387(3)
C13 H13 0.9300
C14 C15 1.385(3)
C14 H14 0.9300
C16 C17 1.497(3)
C16 H16A 0.9700
C16 H16B 0.9700
C17 C18 1.309(4)
C17 H17 0.9300
C18 H18A 0.9300
C18 H18B 0.9300
N1 H1D 0.8613
N2 H2A 0.9095

loop_
_geom_torsion_atom_site_label_1
_geom_torsion_atom_site_label_2
_geom_torsion_atom_site_label_3
_geom_torsion_atom_site_label_4
_geom_torsion
O2 C2 C3 C4 -179.5(2)
C7 C2 C3 C4 0.8(4)
C2 C3 C4 C5 -0.6(4)
C3 C4 C5 C6 -0.8(3)
C3 C4 C5 N1 -178.9(2)
C4 C5 C6 C7 1.8(3)
N1 C5 C6 C7 -179.88(19)
C5 C6 C7 C2 -1.6(3)
C3 C2 C7 C6 0.2(3)
O2 C2 C7 C6 -179.47(18)
N1 C8 C9 O1 -51.6(3)
C15 C8 C9 O1 -177.2(2)
C16 C8 C9 O1 67.4(3)
N1 C8 C9 N2 131.72(19)
C15 C8 C9 N2 6.0(2)
C16 C8 C9 N2 -109.3(2)
C15 C10 C11 C12 -0.5(3)
N2 C10 C11 C12 177.5(2)
C10 C11 C12 C13 0.1(4)
C11 C12 C13 C14 0.4(4)
C12 C13 C14 C15 -0.6(4)
C13 C14 C15 C10 0.3(3)
C13 C14 C15 C8 177.8(2)
C11 C10 C15 C14 0.3(3)
N2 C10 C15 C14 -178.04(19)
C11 C10 C15 C8 -177.7(2)
N2 C10 C15 C8 3.9(2)
N1 C8 C15 C14 51.1(3)
C9 C8 C15 C14 176.4(2)
C16 C8 C15 C14 -73.0(3)
N1 C8 C15 C10 -131.1(2)
C9 C8 C15 C10 -5.9(2)
C16 C8 C15 C10 104.7(2)
N1 C8 C16 C17 -64.4(3)
C15 C8 C16 C17 63.9(3)
C9 C8 C16 C17 172.28(19)
C8 C16 C17 C18 -124.1(3)
C4 C5 N1 C8 -17.3(3)
C6 C5 N1 C8 164.5(2)
C15 C8 N1 C5 67.0(3)
C9 C8 N1 C5 -50.8(3)
C16 C8 N1 C5 -167.61(18)
O1 C9 N2 C10 179.1(2)
C8 C9 N2 C10 -4.2(2)
C11 C10 N2 C9 -178.0(2)
C15 C10 N2 C9 0.2(3)
C3 C2 O2 C1 2.0(3)
C7 C2 O2 C1 -178.3(2)
